data_1526951
loop_
_publ_author_name
'Wong-Ng, W.'
'Kaduk, J.A.'
'Dillingham, J.'

_publ_section_title
;
 Crystallographic studies and X-ray diffraction patterns of Ba5 R8 Zn4 O21
 by Rietveld refinements
;
_journal_name_full 'Powder Diffraction'
_journal_page_first 131
_journal_page_last 143
_journal_volume 16
_journal_year 2001
_chemical_formula_sum 'Ba5 Ho8 O21 Zn4'
_chemical_name_systematic 'Ba5 Ho8 Zn4 O21'
_space_group_IT_number 87
_symmetry_space_group_name_Hall '-I 4'
_symmetry_space_group_name_H-M 'I 4/m'
_cell_angle_alpha 90
_cell_angle_beta 90
_cell_angle_gamma 90
_cell_formula_units_Z 2
_cell_length_a 13.76577
_cell_length_b 13.76577
_cell_length_c 5.70754
_cell_volume 1081.558
_citation_journal_id_ASTM PODIE2
_cod_data_source_file Wong-Ng_PODIE2_2001_1870.cif
_cod_data_source_block Ba5Ho8O21Zn4
_cod_database_code 1526951

loop_
_symmetry_equiv_pos_as_xyz
x,y,z
-y,x,z
-x,-y,z
y,-x,z
-x,-y,-z
y,-x,-z
x,y,-z
-y,x,-z
x+1/2,y+1/2,z+1/2
-y+1/2,x+1/2,z+1/2
-x+1/2,-y+1/2,z+1/2
y+1/2,-x+1/2,z+1/2
-x+1/2,-y+1/2,-z+1/2
y+1/2,-x+1/2,-z+1/2
x+1/2,y+1/2,-z+1/2
-y+1/2,x+1/2,-z+1/2

loop_
_atom_site_label
_atom_site_type_symbol
_atom_site_fract_x
_atom_site_fract_y
_atom_site_fract_z
_atom_site_occupancy
_atom_site_U_iso_or_equiv
Zn1 Zn+2 0.0414 0.2519 0 1 0.0
Ba1 Ba+2 0 0 0 1 0.0
Ho2 Ho+3 0.4115 0.3577 0 1 0.0
O3 O-2 0.6728 0.5491 0.7523 1 0.0
O4 O-2 0.3525 0.241 0.2585 1 0.0
O1 O-2 0.5 0.5 0 1 0.0
O2 O-2 0.6287 0.9621 0 1 0.0
Ho1 Ho+3 0.2483 0.1673 0 1 0.0
Ba2 Ba+2 0.5351 0.1388 0 1 0.0
